data_4032844
loop_
_publ_author_name
'Chakraborty, Sourav'
'Saha, Subrata'
'Lima, Lu\'is M P'
'Warzok, Ulrike'
'Sarkar, Sayan'
'Akhuli, Bidyut'
'Nandi, Mandira'
'Bej, Somnath'
'Adarsh, Nayarassery N.'
'Schalley, Christoph A.'
'Delgado, Rita'
'Ghosh, Pradyut'

_publ_section_title
;
 Polyamide-Polyamine Cryptand as Dicarboxylate Receptor: Dianion Binding
 Studies in the Solid State, in Solution, and in the Gas Phase.
;
_journal_issue 19
_journal_name_full 'The Journal of organic chemistry'
_journal_page_first 10007
_journal_page_last 10014
_journal_paper_doi 10.1021/acs.joc.7b01431
_journal_volume 82
_journal_year 2017
_chemical_formula_sum 'C54 H72 N7 O29'
_chemical_formula_weight 1283.19
_chemical_name_systematic
; 
 ? 
;
_space_group_IT_number 14
_symmetry_cell_setting monoclinic
_symmetry_space_group_name_Hall '-P 2ybc'
_symmetry_space_group_name_H-M 'P 1 21/c 1'
_atom_sites_solution_hydrogens geom
_atom_sites_solution_primary direct
_atom_sites_solution_secondary difmap
_audit_creation_method SHELXL-97
_cell_angle_alpha 90.00
_cell_angle_beta 101.033(3)
_cell_angle_gamma 90.00
_cell_formula_units_Z 4
_cell_length_a 19.851(3)
_cell_length_b 14.2576(19)
_cell_length_c 23.979(3)
_cell_measurement_reflns_used 3084
_cell_measurement_temperature 150(2)
_cell_measurement_theta_max 26.32
_cell_measurement_theta_min 2.33
_cell_volume 6661.3(16)
_computing_cell_refinement 'Bruker SAINT'
_computing_data_collection 'Bruker APEX2'
_computing_data_reduction 'Bruker SAINT'
_computing_molecular_graphics 'MERCURY 2.3'
_computing_publication_material 'ORTEP 3v.2'
_computing_structure_refinement 'SHELXL-97 (Sheldrick, 2008)'
_computing_structure_solution 'SHELXS-97 (Sheldrick, 2008)'
_diffrn_ambient_temperature 150(2)
_diffrn_measured_fraction_theta_full 0.989
_diffrn_measured_fraction_theta_max 0.989
_diffrn_measurement_device_type 'Bruker APEX-II CCD'
_diffrn_measurement_method '\f and \w scans'
_diffrn_radiation_monochromator graphite
_diffrn_radiation_source 'fine-focus sealed tube'
_diffrn_radiation_type MoK\a
_diffrn_radiation_wavelength 0.71073
_diffrn_reflns_av_R_equivalents 0.0832
_diffrn_reflns_av_sigmaI/netI 0.0697
_diffrn_reflns_limit_h_max 24
_diffrn_reflns_limit_h_min -24
_diffrn_reflns_limit_k_max 17
_diffrn_reflns_limit_k_min -17
_diffrn_reflns_limit_l_max 29
_diffrn_reflns_limit_l_min -29
_diffrn_reflns_number 66825
_diffrn_reflns_theta_full 26.34
_diffrn_reflns_theta_max 26.34
_diffrn_reflns_theta_min 1.05
_exptl_absorpt_coefficient_mu 0.105
_exptl_absorpt_correction_T_max 0.9958
_exptl_absorpt_correction_T_min 0.9917
_exptl_absorpt_correction_type multi-scan
_exptl_absorpt_process_details SADABS
_exptl_crystal_colour COLORLESS
_exptl_crystal_density_diffrn 1.279
_exptl_crystal_density_method 'not measured'
_exptl_crystal_description BLOCK
_exptl_crystal_F_000 2708
_exptl_crystal_size_max 0.08
_exptl_crystal_size_mid 0.06
_exptl_crystal_size_min 0.04
_refine_diff_density_max 1.893
_refine_diff_density_min -0.768
_refine_diff_density_rms 0.097
_refine_ls_extinction_method none
_refine_ls_goodness_of_fit_ref 1.088
_refine_ls_hydrogen_treatment mixed
_refine_ls_matrix_type full
_refine_ls_number_parameters 809
_refine_ls_number_reflns 13423
_refine_ls_number_restraints 0
_refine_ls_restrained_S_all 1.088
_refine_ls_R_factor_all 0.1357
_refine_ls_R_factor_gt 0.0900
_refine_ls_shift/su_max 0.020
_refine_ls_shift/su_mean 0.000
_refine_ls_structure_factor_coef Fsqd
_refine_ls_weighting_details 'calc w=1/[\s^2^(Fo^2^)+(0.1297P)^2^+11.9673P] where P=(Fo^2^+2Fc^2^)/3'
_refine_ls_weighting_scheme calc
_refine_ls_wR_factor_gt 0.2396
_refine_ls_wR_factor_ref 0.2672
_reflns_number_gt 8608
_reflns_number_total 13423
_reflns_threshold_expression >2sigma(I)
_cod_data_source_file jo7b01431_si_002.cif
_cod_data_source_block COMPLEX3
_cod_depositor_comments
;
The following automatic conversions were performed:

'_symmetry_cell_setting' value 'Monoclinic' changed to 'monoclinic'
according to
/home/data/users/saulius/crontab/automatic-downloads/rss-feeds/ACS/lib/dictionaries/cif_core.dic
dictionary named 'cif_core.dic' version 2.4.2 from 2011-04-26.

'_exptl_absorpt_correction_type' value 'MULTI-SCAN' changed to
'multi-scan' according to
/home/data/users/saulius/crontab/automatic-downloads/rss-feeds/ACS/lib/dictionaries/cif_core.dic
dictionary named 'cif_core.dic' version 2.4.2 from 2011-04-26.

Automatic conversion script
Id: cif_fix_values 4973 2017-02-22 13:04:09Z antanas 

 Adding full bibliography for 4032842--4032847.cif.
;
_cod_original_cell_volume 6661.4(15)
_cod_original_sg_symbol_H-M P2(1)/c
_cod_database_code 4032844

loop_
_symmetry_equiv_pos_as_xyz
'x, y, z'
'-x, y+1/2, -z+1/2'
'-x, -y, -z'
'x, -y-1/2, z-1/2'

loop_
_atom_site_label
_atom_site_type_symbol
_atom_site_fract_x
_atom_site_fract_y
_atom_site_fract_z
_atom_site_U_iso_or_equiv
_atom_site_adp_type
_atom_site_occupancy
_atom_site_symmetry_multiplicity
_atom_site_calc_flag
_atom_site_refinement_flags
N3 N 0.47313(16) 0.4270(2) 0.15668(15) 0.0211(7) Uani 1 1 d .
H3A H 0.4614 0.4067 0.1206 0.025 Uiso 1 1 calc R
H3B H 0.4343 0.4427 0.1685 0.025 Uiso 1 1 calc R
N2 N 0.32381(17) 0.5350(2) -0.01043(15) 0.0238(7) Uani 1 1 d .
H2A H 0.3216 0.5099 0.0236 0.029 Uiso 1 1 calc R
H2B H 0.3262 0.4874 -0.0346 0.029 Uiso 1 1 calc R
N1 N 0.41830(16) 0.6035(2) 0.10195(14) 0.0201(7) Uani 1 1 d .
N7 N 0.17556(16) 0.0202(2) 0.21370(14) 0.0212(7) Uani 1 1 d .
H7 H 0.1874 0.0565 0.1886 0.025 Uiso 1 1 calc R
N5 N 0.01207(16) 0.3265(2) 0.25645(13) 0.0189(7) Uani 1 1 d .
H5 H 0.0174 0.3571 0.2267 0.023 Uiso 1 1 calc R
N6 N -0.02612(17) 0.1981(2) 0.01798(13) 0.0220(7) Uani 1 1 d .
H6 H 0.0172 0.2032 0.0309 0.026 Uiso 1 1 calc R
N4 N 0.32644(16) 0.7447(2) 0.19752(14) 0.0205(7) Uani 1 1 d .
H4A H 0.3499 0.7967 0.1918 0.025 Uiso 1 1 calc R
H4B H 0.3465 0.7204 0.2313 0.025 Uiso 1 1 calc R
O4 O 0.36521(15) 0.4580(2) 0.28018(13) 0.0289(7) Uani 1 1 d .
O10 O 0.09210(14) 0.46927(17) 0.25017(11) 0.0197(6) Uani 1 1 d .
O12 O 0.30163(14) 0.0854(2) 0.21795(12) 0.0271(7) Uani 1 1 d .
O7 O 0.20915(14) -0.0476(2) 0.30018(12) 0.0287(7) Uani 1 1 d .
O1 O 0.19002(14) 0.1257(2) 0.11536(12) 0.0258(6) Uani 1 1 d .
O3 O 0.34683(14) 0.4510(2) 0.18569(13) 0.0275(7) Uani 1 1 d .
O8 O 0.04169(16) 0.3194(2) 0.35242(12) 0.0309(7) Uani 1 1 d .
O11 O 0.02930(14) 0.37050(19) -0.00572(12) 0.0246(6) Uani 1 1 d .
O9 O -0.11417(15) 0.2461(2) -0.04969(13) 0.0343(8) Uani 1 1 d .
O2 O 0.12204(16) 0.1864(2) 0.03945(12) 0.0353(8) Uani 1 1 d .
O5 O 0.50092(18) 0.7131(2) 0.47900(15) 0.0416(8) Uani 1 1 d .
O6 O 0.5830(2) 0.7162(3) 0.5552(2) 0.0758(15) Uani 1 1 d .
C4 C 0.2283(2) 0.3403(3) 0.17741(17) 0.0214(8) Uani 1 1 d .
H4C H 0.2582 0.3022 0.1591 0.026 Uiso 1 1 calc R
H4D H 0.2136 0.3938 0.1531 0.026 Uiso 1 1 calc R
C5 C 0.2675(2) 0.3743(3) 0.23383(16) 0.0209(8) Uani 1 1 d .
H5A H 0.2809 0.3200 0.2578 0.025 Uiso 1 1 calc R
H5B H 0.2367 0.4114 0.2517 0.025 Uiso 1 1 calc R
C1 C 0.14723(19) 0.1847(3) 0.09234(16) 0.0210(8) Uani 1 1 d .
C2 C 0.1200(2) 0.2581(3) 0.12775(18) 0.0238(9) Uani 1 1 d .
H2C H 0.0762 0.2365 0.1351 0.029 Uiso 1 1 calc R
H2D H 0.1114 0.3150 0.1053 0.029 Uiso 1 1 calc R
C3 C 0.1656(2) 0.2828(3) 0.18438(17) 0.0242(9) Uani 1 1 d .
H3C H 0.1808 0.2254 0.2046 0.029 Uiso 1 1 calc R
H3D H 0.1390 0.3180 0.2071 0.029 Uiso 1 1 calc R
C6 C 0.3309(2) 0.4319(3) 0.23257(18) 0.0216(9) Uani 1 1 d .
C7 C 0.5300(3) 0.6803(3) 0.5263(2) 0.0417(12) Uani 1 1 d .
C9 C 0.4713(4) 0.5250(5) 0.5132(3) 0.079(2) Uani 1 1 d .
H9A H 0.4370 0.5506 0.4828 0.095 Uiso 1 1 calc R
H9B H 0.4490 0.4789 0.5333 0.095 Uiso 1 1 calc R
C8 C 0.4976(4) 0.5987(4) 0.5515(3) 0.0610(17) Uani 1 1 d .
H8A H 0.5316 0.5722 0.5819 0.073 Uiso 1 1 calc R
H8B H 0.4604 0.6226 0.5684 0.073 Uiso 1 1 calc R
C28 C 0.13369(19) 0.5430(3) 0.24186(16) 0.0178(8) Uani 1 1 d .
C14 C -0.04913(18) 0.1869(3) 0.14839(16) 0.0163(8) Uani 1 1 d .
C22 C 0.0476(2) 0.3546(3) 0.30685(17) 0.0204(8) Uani 1 1 d .
C54 C 0.49110(19) 0.5780(3) 0.10891(18) 0.0229(9) Uani 1 1 d .
H54A H 0.5182 0.6350 0.1142 0.027 Uiso 1 1 calc R
H54B H 0.4985 0.5486 0.0741 0.027 Uiso 1 1 calc R
C13 C -0.01730(18) 0.1787(3) 0.20556(15) 0.0161(8) Uani 1 1 d .
C21 C 0.10754(19) -0.0234(3) 0.20126(17) 0.0210(8) Uani 1 1 d .
H21A H 0.0990 -0.0554 0.2349 0.025 Uiso 1 1 calc R
H21B H 0.1064 -0.0698 0.1715 0.025 Uiso 1 1 calc R
C15 C -0.03128(19) 0.1236(3) 0.10850(15) 0.0173(8) Uani 1 1 d .
C11 C 0.05158(18) 0.0488(3) 0.18248(15) 0.0163(8) Uani 1 1 d .
C33 C 0.17844(19) 0.5877(3) 0.28487(17) 0.0193(8) Uani 1 1 d .
H33 H 0.1824 0.5685 0.3224 0.023 Uiso 1 1 calc R
C29 C 0.1268(2) 0.5726(3) 0.18619(16) 0.0205(8) Uani 1 1 d .
H29 H 0.0959 0.5428 0.1577 0.025 Uiso 1 1 calc R
C31 C 0.21218(19) 0.6918(3) 0.21519(17) 0.0206(8) Uani 1 1 d .
C34 C 0.0842(2) 0.4224(3) -0.01587(17) 0.0221(9) Uani 1 1 d .
C30 C 0.1659(2) 0.6467(3) 0.17293(17) 0.0218(9) Uani 1 1 d .
H30 H 0.1611 0.6665 0.1354 0.026 Uiso 1 1 calc R
C45 C 0.3898(2) 0.1958(3) 0.26281(18) 0.0228(9) Uani 1 1 d .
H45 H 0.3804 0.1860 0.2989 0.027 Uiso 1 1 calc R
C10 C 0.01973(19) 0.0554(3) 0.12499(16) 0.0175(8) Uani 1 1 d .
C49 C 0.3327(2) 0.6755(3) 0.15216(17) 0.0208(8) Uani 1 1 d .
H49A H 0.3071 0.6971 0.1159 0.025 Uiso 1 1 calc R
H49B H 0.3141 0.6154 0.1608 0.025 Uiso 1 1 calc R
C32 C 0.21734(19) 0.6618(3) 0.27092(16) 0.0203(8) Uani 1 1 d .
H32 H 0.2476 0.6922 0.2996 0.024 Uiso 1 1 calc R
C50 C 0.4079(2) 0.6648(3) 0.14902(17) 0.0224(9) Uani 1 1 d .
H50A H 0.4270 0.7262 0.1442 0.027 Uiso 1 1 calc R
H50B H 0.4324 0.6390 0.1846 0.027 Uiso 1 1 calc R
C23 C 0.0982(2) 0.4335(3) 0.30642(15) 0.0187(8) Uani 1 1 d .
H23A H 0.0892 0.4831 0.3317 0.022 Uiso 1 1 calc R
H23B H 0.1445 0.4107 0.3199 0.022 Uiso 1 1 calc R
C26 C 0.2197(2) 0.0062(3) 0.26192(17) 0.0220(9) Uani 1 1 d .
C12 C 0.03289(19) 0.1097(3) 0.22286(15) 0.0171(8) Uani 1 1 d .
C24 C -0.0532(2) 0.2486(3) -0.02663(16) 0.0200(8) Uani 1 1 d .
C27 C 0.2844(2) 0.0640(3) 0.27087(17) 0.0260(9) Uani 1 1 d .
H27A H 0.2777 0.1216 0.2907 0.031 Uiso 1 1 calc R
H27B H 0.3216 0.0293 0.2941 0.031 Uiso 1 1 calc R
C42 C 0.4213(2) 0.2227(3) 0.15590(19) 0.0269(9) Uani 1 1 d .
H42 H 0.4327 0.2299 0.1203 0.032 Uiso 1 1 calc R
C40 C 0.3541(2) 0.1471(3) 0.21636(18) 0.0226(9) Uani 1 1 d .
C19 C -0.0352(2) 0.2470(3) 0.24906(17) 0.0213(8) Uani 1 1 d .
H19A H -0.0818 0.2694 0.2366 0.026 Uiso 1 1 calc R
H19B H -0.0327 0.2152 0.2851 0.026 Uiso 1 1 calc R
C43 C 0.4556(2) 0.2750(3) 0.20178(19) 0.0242(9) Uani 1 1 d .
C39 C 0.1141(2) 0.4803(3) 0.02785(19) 0.0310(10) Uani 1 1 d .
H39 H 0.0964 0.4828 0.0611 0.037 Uiso 1 1 calc R
C53 C 0.5173(2) 0.5124(3) 0.15800(19) 0.0249(9) Uani 1 1 d .
H53A H 0.5638 0.4935 0.1564 0.030 Uiso 1 1 calc R
H53B H 0.5184 0.5455 0.1935 0.030 Uiso 1 1 calc R
C17 C 0.0662(2) 0.1023(3) 0.28448(16) 0.0249(9) Uani 1 1 d .
H17A H 0.0974 0.0501 0.2897 0.037 Uiso 1 1 calc R
H17B H 0.0316 0.0930 0.3069 0.037 Uiso 1 1 calc R
H17C H 0.0910 0.1590 0.2962 0.037 Uiso 1 1 calc R
C20 C -0.0656(2) 0.1333(3) 0.04693(16) 0.0216(8) Uani 1 1 d .
H20A H -0.0684 0.0724 0.0286 0.026 Uiso 1 1 calc R
H20B H -0.1119 0.1570 0.0444 0.026 Uiso 1 1 calc R
C46 C 0.2546(2) 0.7726(3) 0.20088(18) 0.0237(9) Uani 1 1 d .
H46A H 0.2326 0.7990 0.1647 0.028 Uiso 1 1 calc R
H46B H 0.2561 0.8209 0.2295 0.028 Uiso 1 1 calc R
C16 C 0.0413(2) -0.0076(3) 0.08124(18) 0.0271(9) Uani 1 1 d .
H16A H 0.0896 -0.0202 0.0917 0.041 Uiso 1 1 calc R
H16B H 0.0318 0.0227 0.0448 0.041 Uiso 1 1 calc R
H16C H 0.0163 -0.0655 0.0793 0.041 Uiso 1 1 calc R
C52 C 0.3990(2) 0.6547(3) 0.04777(17) 0.0243(9) Uani 1 1 d .
H52A H 0.4347 0.6998 0.0448 0.029 Uiso 1 1 calc R
H52B H 0.3571 0.6894 0.0482 0.029 Uiso 1 1 calc R
C18 C -0.1000(2) 0.2647(3) 0.12820(19) 0.0289(10) Uani 1 1 d .
H18A H -0.1459 0.2404 0.1234 0.043 Uiso 1 1 calc R
H18B H -0.0921 0.2887 0.0926 0.043 Uiso 1 1 calc R
H18C H -0.0942 0.3142 0.1558 0.043 Uiso 1 1 calc R
C44 C 0.4398(2) 0.2599(3) 0.25442(18) 0.0250(9) Uani 1 1 d .
H44 H 0.4633 0.2935 0.2854 0.030 Uiso 1 1 calc R
C41 C 0.3703(2) 0.1600(3) 0.16298(19) 0.0261(9) Uani 1 1 d .
H41 H 0.3468 0.1266 0.1320 0.031 Uiso 1 1 calc R
C38 C 0.1699(2) 0.5344(3) 0.02262(19) 0.0304(10) Uani 1 1 d .
H38 H 0.1898 0.5731 0.0525 0.036 Uiso 1 1 calc R
C25 C -0.0042(2) 0.3112(3) -0.04997(16) 0.0264(9) Uani 1 1 d .
H25A H 0.0293 0.2736 -0.0644 0.032 Uiso 1 1 calc R
H25B H -0.0291 0.3487 -0.0809 0.032 Uiso 1 1 calc R
C35 C 0.1099(2) 0.4193(3) -0.06536(17) 0.0301(10) Uani 1 1 d .
H35 H 0.0898 0.3803 -0.0951 0.036 Uiso 1 1 calc R
C48 C 0.5074(2) 0.3481(3) 0.1931(2) 0.0283(10) Uani 1 1 d .
H48A H 0.5300 0.3726 0.2297 0.034 Uiso 1 1 calc R
H48B H 0.5422 0.3196 0.1751 0.034 Uiso 1 1 calc R
C51 C 0.3880(2) 0.5919(3) -0.00456(17) 0.0260(9) Uani 1 1 d .
H51A H 0.3858 0.6305 -0.0382 0.031 Uiso 1 1 calc R
H51B H 0.4269 0.5500 -0.0022 0.031 Uiso 1 1 calc R
C47 C 0.2591(2) 0.5891(3) -0.0314(2) 0.0314(10) Uani 1 1 d .
H47A H 0.2570 0.6067 -0.0707 0.038 Uiso 1 1 calc R
H47B H 0.2594 0.6461 -0.0092 0.038 Uiso 1 1 calc R
C37 C 0.1970(2) 0.5319(3) -0.02659(18) 0.0254(9) Uani 1 1 d .
C36 C 0.1658(2) 0.4746(3) -0.07042(18) 0.0322(10) Uani 1 1 d .
H36 H 0.1827 0.4731 -0.1040 0.039 Uiso 1 1 calc R
O19 O 0.39115(15) 0.6492(2) 0.29372(12) 0.0284(7) Uani 1 1 d .
O25 O 0.44687(16) 0.3766(2) 0.04291(13) 0.0354(7) Uani 1 1 d .
O26 O 0.31624(16) 0.4001(2) 0.07156(14) 0.0369(8) Uani 1 1 d .
O24 O 0.24315(15) 0.8092(2) 0.04373(14) 0.0348(7) Uani 1 1 d .
O15 O 0.32300(18) 0.3737(2) 0.37049(14) 0.0437(9) Uani 1 1 d .
O18 O 0.50343(16) 0.5019(2) 0.29853(16) 0.0427(9) Uani 1 1 d .
O20 O 0.38253(18) 0.7087(2) 0.40102(13) 0.0407(8) Uani 1 1 d .
O23 O 0.27025(17) 0.9949(2) 0.07634(16) 0.0444(9) Uani 1 1 d .
O29 O 0.65678(18) 0.8866(2) 0.58214(14) 0.0423(8) Uani 1 1 d .
O22 O 0.37628(17) 0.9059(2) 0.15676(16) 0.0447(9) Uani 1 1 d .
O21 O 0.33723(18) 0.8678(3) 0.3370(2) 0.0621(12) Uani 1 1 d .
O17 O 0.26568(19) 0.6605(3) 0.43428(16) 0.0535(10) Uani 1 1 d .
O13 O 0.22950(19) 0.2262(3) 0.37345(16) 0.0527(10) Uani 1 1 d .
O14 O 0.1291(2) 0.4058(4) 0.44417(17) 0.0793(15) Uani 1 1 d .
O16 O 0.2517(3) 0.4717(4) 0.4365(3) 0.1066(19) Uiso 1 1 d .
O28 O 0.3220(5) 0.1179(8) 0.0120(4) 0.182(4) Uani 1 1 d .
O27 O 0.2379(3) 0.2693(4) 0.0040(2) 0.0832(15) Uani 1 1 d .

loop_
_atom_site_aniso_label
_atom_site_aniso_U_11
_atom_site_aniso_U_22
_atom_site_aniso_U_33
_atom_site_aniso_U_23
_atom_site_aniso_U_13
_atom_site_aniso_U_12
N3 0.0169(16) 0.0141(16) 0.0318(19) -0.0007(14) 0.0038(14) -0.0003(13)
N2 0.0259(18) 0.0209(17) 0.0261(18) 0.0025(14) 0.0087(14) 0.0005(14)
N1 0.0193(16) 0.0184(16) 0.0231(17) 0.0004(13) 0.0047(13) -0.0005(13)
N7 0.0172(16) 0.0209(17) 0.0249(18) 0.0057(14) 0.0025(14) -0.0003(13)
N5 0.0223(17) 0.0161(16) 0.0193(16) -0.0017(13) 0.0069(13) -0.0044(13)
N6 0.0180(16) 0.0311(19) 0.0159(16) 0.0063(14) 0.0005(13) -0.0012(14)
N4 0.0232(17) 0.0153(16) 0.0240(17) 0.0014(13) 0.0073(14) -0.0021(13)
O4 0.0270(16) 0.0225(15) 0.0341(17) 0.0000(13) -0.0021(13) -0.0055(12)
O10 0.0267(15) 0.0157(13) 0.0170(13) 0.0002(10) 0.0050(11) -0.0050(11)
O12 0.0226(15) 0.0314(16) 0.0279(15) -0.0009(13) 0.0064(12) -0.0085(13)
O7 0.0247(15) 0.0291(16) 0.0311(16) 0.0108(13) 0.0020(12) 0.0028(13)
O1 0.0256(15) 0.0260(15) 0.0254(15) 0.0018(12) 0.0043(12) 0.0044(13)
O3 0.0197(14) 0.0279(16) 0.0350(17) 0.0075(13) 0.0054(12) -0.0028(12)
O8 0.0442(19) 0.0287(16) 0.0207(15) 0.0006(12) 0.0084(13) -0.0137(14)
O11 0.0271(15) 0.0228(15) 0.0255(15) -0.0034(12) 0.0089(12) -0.0039(12)
O9 0.0243(16) 0.0396(18) 0.0343(17) 0.0176(14) -0.0060(13) -0.0027(14)
O2 0.0335(17) 0.050(2) 0.0215(16) 0.0023(14) 0.0039(13) 0.0102(15)
O5 0.048(2) 0.0300(18) 0.047(2) 0.0047(16) 0.0096(17) -0.0022(16)
O6 0.058(3) 0.061(3) 0.095(3) 0.045(3) -0.021(2) -0.009(2)
C4 0.020(2) 0.0198(19) 0.025(2) -0.0007(16) 0.0067(16) -0.0002(16)
C5 0.020(2) 0.0187(19) 0.025(2) -0.0018(16) 0.0074(16) 0.0010(16)
C1 0.0188(19) 0.022(2) 0.023(2) 0.0027(16) 0.0043(16) -0.0047(16)
C2 0.018(2) 0.021(2) 0.033(2) -0.0016(17) 0.0060(17) -0.0006(16)
C3 0.025(2) 0.023(2) 0.027(2) -0.0049(17) 0.0103(17) -0.0036(17)
C6 0.021(2) 0.0119(18) 0.031(2) 0.0030(16) 0.0044(17) 0.0039(15)
C7 0.051(3) 0.025(2) 0.052(3) 0.005(2) 0.017(3) 0.009(2)
C9 0.113(6) 0.045(4) 0.095(5) -0.008(3) 0.059(5) -0.025(4)
C8 0.084(5) 0.034(3) 0.071(4) 0.014(3) 0.030(4) -0.002(3)
C28 0.0185(19) 0.0147(18) 0.0219(19) 0.0003(15) 0.0087(15) 0.0035(15)
C14 0.0148(18) 0.0136(18) 0.0206(19) 0.0031(15) 0.0035(15) 0.0001(14)
C22 0.021(2) 0.0178(19) 0.024(2) -0.0026(16) 0.0084(16) 0.0008(16)
C54 0.0168(19) 0.020(2) 0.034(2) -0.0008(17) 0.0088(17) -0.0025(16)
C13 0.0159(18) 0.0153(18) 0.0191(19) -0.0017(15) 0.0088(15) -0.0060(15)
C21 0.022(2) 0.0140(18) 0.026(2) 0.0022(16) 0.0015(16) -0.0010(15)
C15 0.0167(18) 0.0189(19) 0.0158(18) 0.0019(15) 0.0020(15) -0.0064(15)
C11 0.0151(18) 0.0156(18) 0.0180(18) 0.0015(15) 0.0028(15) -0.0020(15)
C33 0.0176(19) 0.0196(19) 0.0208(19) 0.0004(16) 0.0035(15) 0.0005(16)
C29 0.021(2) 0.022(2) 0.0180(19) -0.0011(16) 0.0048(15) 0.0007(16)
C31 0.020(2) 0.0146(19) 0.030(2) 0.0021(16) 0.0105(16) 0.0051(15)
C34 0.020(2) 0.021(2) 0.026(2) 0.0045(16) 0.0050(16) 0.0027(16)
C30 0.024(2) 0.021(2) 0.021(2) 0.0054(16) 0.0079(16) 0.0048(17)
C45 0.021(2) 0.018(2) 0.027(2) 0.0017(16) -0.0003(17) 0.0041(16)
C10 0.0201(19) 0.0144(18) 0.0186(19) -0.0029(15) 0.0051(15) -0.0070(15)
C49 0.023(2) 0.0171(19) 0.024(2) -0.0021(16) 0.0075(16) -0.0010(16)
C32 0.019(2) 0.0186(19) 0.023(2) -0.0006(16) 0.0035(16) 0.0005(16)
C50 0.020(2) 0.020(2) 0.027(2) -0.0001(17) 0.0052(16) -0.0018(16)
C23 0.0210(19) 0.0191(19) 0.0158(18) -0.0005(15) 0.0034(15) -0.0003(16)
C26 0.023(2) 0.0170(19) 0.026(2) 0.0038(16) 0.0051(17) 0.0041(16)
C12 0.0162(18) 0.0187(19) 0.0163(18) 0.0003(15) 0.0028(15) -0.0056(15)
C24 0.022(2) 0.0191(19) 0.0187(19) -0.0013(15) 0.0032(16) 0.0017(16)
C27 0.023(2) 0.028(2) 0.026(2) 0.0083(18) 0.0015(17) -0.0008(17)
C42 0.027(2) 0.021(2) 0.034(2) 0.0020(18) 0.0086(18) 0.0011(17)
C40 0.0163(19) 0.0173(19) 0.035(2) 0.0035(17) 0.0070(17) 0.0013(16)
C19 0.0188(19) 0.022(2) 0.025(2) -0.0041(16) 0.0114(16) -0.0050(16)
C43 0.018(2) 0.0132(19) 0.040(2) 0.0020(17) 0.0029(17) 0.0022(16)
C39 0.037(3) 0.027(2) 0.032(2) -0.0087(19) 0.018(2) -0.0059(19)
C53 0.0169(19) 0.0155(19) 0.042(3) -0.0005(18) 0.0046(18) -0.0023(16)
C17 0.026(2) 0.032(2) 0.017(2) -0.0019(17) 0.0030(16) 0.0030(18)
C20 0.022(2) 0.025(2) 0.0170(19) 0.0021(16) 0.0021(15) -0.0038(17)
C46 0.025(2) 0.0156(19) 0.033(2) 0.0035(17) 0.0139(18) 0.0018(16)
C16 0.030(2) 0.026(2) 0.025(2) -0.0054(17) 0.0040(18) 0.0018(18)
C52 0.027(2) 0.019(2) 0.027(2) 0.0048(17) 0.0061(17) -0.0014(17)
C18 0.029(2) 0.026(2) 0.031(2) 0.0018(18) 0.0035(18) 0.0054(18)
C44 0.025(2) 0.0151(19) 0.032(2) 0.0028(17) -0.0016(17) 0.0044(16)
C41 0.024(2) 0.021(2) 0.033(2) -0.0020(17) 0.0050(18) -0.0026(17)
C38 0.035(2) 0.022(2) 0.035(2) -0.0077(18) 0.011(2) -0.0039(19)
C25 0.031(2) 0.030(2) 0.017(2) 0.0013(17) 0.0017(17) -0.0065(19)
C35 0.031(2) 0.041(3) 0.016(2) 0.0000(18) 0.0014(17) -0.007(2)
C48 0.024(2) 0.0152(19) 0.044(3) 0.0053(18) 0.0020(19) 0.0035(17)
C51 0.025(2) 0.029(2) 0.025(2) 0.0051(18) 0.0072(17) -0.0048(18)
C47 0.025(2) 0.027(2) 0.040(3) 0.008(2) 0.0018(19) -0.0020(18)
C37 0.024(2) 0.020(2) 0.031(2) 0.0063(17) 0.0035(18) 0.0018(17)
C36 0.027(2) 0.050(3) 0.020(2) 0.005(2) 0.0053(17) -0.005(2)
O19 0.0288(16) 0.0217(15) 0.0342(17) -0.0010(12) 0.0049(13) -0.0009(12)
O25 0.0396(18) 0.0291(17) 0.0366(18) -0.0039(14) 0.0051(14) -0.0035(14)
O26 0.0303(17) 0.0428(19) 0.0376(18) 0.0115(15) 0.0069(14) -0.0016(15)
O24 0.0275(16) 0.0299(17) 0.0456(19) 0.0032(14) 0.0037(14) 0.0005(13)
O15 0.047(2) 0.044(2) 0.0394(19) 0.0076(16) 0.0054(16) 0.0007(17)
O18 0.0240(16) 0.0371(19) 0.066(2) -0.0045(17) 0.0057(16) 0.0021(14)
O20 0.060(2) 0.0315(18) 0.0317(18) 0.0018(14) 0.0116(16) -0.0002(16)
O23 0.0332(18) 0.0297(18) 0.069(2) -0.0146(17) 0.0059(17) 0.0024(15)
O29 0.045(2) 0.0410(19) 0.0397(19) 0.0081(15) 0.0065(15) -0.0039(16)
O22 0.0378(19) 0.0226(17) 0.072(3) 0.0136(16) 0.0070(17) -0.0042(14)
O21 0.0299(19) 0.055(2) 0.102(3) 0.040(2) 0.013(2) 0.0092(18)
O17 0.049(2) 0.058(2) 0.053(2) 0.0035(19) 0.0107(18) 0.0066(19)
O13 0.048(2) 0.056(2) 0.054(2) -0.0061(19) 0.0113(18) -0.0006(19)
O14 0.068(3) 0.122(4) 0.044(2) 0.013(2) 0.001(2) -0.047(3)
O28 0.167(8) 0.221(10) 0.168(8) 0.036(7) 0.055(6) 0.018(7)
O27 0.090(4) 0.085(4) 0.079(3) 0.008(3) 0.028(3) -0.021(3)

loop_
_atom_type_symbol
_atom_type_description
_atom_type_scat_dispersion_real
_atom_type_scat_dispersion_imag
_atom_type_scat_source
C C 0.0033 0.0016 'International Tables Vol C Tables 4.2.6.8 and 6.1.1.4'
H H 0.0000 0.0000 'International Tables Vol C Tables 4.2.6.8 and 6.1.1.4'
N N 0.0061 0.0033 'International Tables Vol C Tables 4.2.6.8 and 6.1.1.4'
O O 0.0106 0.0060 'International Tables Vol C Tables 4.2.6.8 and 6.1.1.4'

loop_
_geom_angle_atom_site_label_1
_geom_angle_atom_site_label_2
_geom_angle_atom_site_label_3
_geom_angle
_geom_angle_site_symmetry_3
C53 N3 C48 113.5(3) .
C51 N2 C47 114.4(3) .
C54 N1 C50 109.8(3) .
C54 N1 C52 107.9(3) .
C50 N1 C52 109.3(3) .
C26 N7 C21 122.9(3) .
C22 N5 C19 123.9(3) .
C24 N6 C20 123.8(3) .
C49 N4 C46 115.3(3) .
C28 O10 C23 117.8(3) .
C40 O12 C27 118.7(3) .
C34 O11 C25 117.5(3) .
C5 C4 C3 111.5(3) .
C4 C5 C6 116.6(3) .
O1 C1 O2 124.1(4) .
O1 C1 C2 120.3(3) .
O2 C1 C2 115.6(3) .
C1 C2 C3 116.5(3) .
C2 C3 C4 112.7(3) .
O3 C6 O4 123.9(4) .
O3 C6 C5 119.4(3) .
O4 C6 C5 116.7(4) .
O6 C7 O5 122.5(5) .
O6 C7 C8 118.0(5) .
O5 C7 C8 119.3(5) .
C8 C9 C9 112.9(8) 3_666
C9 C8 C7 116.2(6) .
O10 C28 C33 124.2(3) .
O10 C28 C29 115.0(3) .
C33 C28 C29 120.7(4) .
C13 C14 C15 119.1(3) .
C13 C14 C18 121.5(3) .
C15 C14 C18 119.4(3) .
O8 C22 N5 123.8(4) .
O8 C22 C23 119.2(3) .
N5 C22 C23 117.0(3) .
N1 C54 C53 115.1(3) .
C14 C13 C12 120.6(3) .
C14 C13 C19 119.9(3) .
C12 C13 C19 119.5(3) .
N7 C21 C11 111.5(3) .
C10 C15 C14 120.9(3) .
C10 C15 C20 120.4(3) .
C14 C15 C20 118.7(3) .
C12 C11 C10 120.5(3) .
C12 C11 C21 119.3(3) .
C10 C11 C21 120.2(3) .
C28 C33 C32 118.7(4) .
C28 C29 C30 119.9(4) .
C32 C31 C30 118.5(4) .
C32 C31 C46 120.9(4) .
C30 C31 C46 120.6(4) .
C39 C34 O11 115.4(4) .
C39 C34 C35 119.9(4) .
O11 C34 C35 124.7(4) .
C29 C30 C31 120.5(4) .
C40 C45 C44 118.8(4) .
C15 C10 C11 119.1(3) .
C15 C10 C16 120.2(3) .
C11 C10 C16 120.6(3) .
N4 C49 C50 108.9(3) .
C33 C32 C31 121.6(4) .
N1 C50 C49 112.4(3) .
O10 C23 C22 109.7(3) .
O7 C26 N7 124.1(4) .
O7 C26 C27 119.4(3) .
N7 C26 C27 116.4(3) .
C11 C12 C13 119.7(3) .
C11 C12 C17 120.7(3) .
C13 C12 C17 119.5(3) .
O9 C24 N6 124.2(4) .
O9 C24 C25 120.0(3) .
N6 C24 C25 115.7(3) .
O12 C27 C26 109.7(3) .
C41 C42 C43 120.5(4) .
O12 C40 C45 125.0(4) .
O12 C40 C41 114.9(4) .
C45 C40 C41 120.1(4) .
N5 C19 C13 110.6(3) .
C44 C43 C42 118.5(4) .
C44 C43 C48 121.1(4) .
C42 C43 C48 120.4(4) .
C38 C39 C34 120.3(4) .
N3 C53 C54 111.9(3) .
N6 C20 C15 109.7(3) .
N4 C46 C31 112.9(3) .
N1 C52 C51 114.0(3) .
C43 C44 C45 122.0(4) .
C42 C41 C40 120.1(4) .
C39 C38 C37 120.9(4) .
O11 C25 C24 108.6(3) .
C34 C35 C36 119.4(4) .
N3 C48 C43 110.6(3) .
N2 C51 C52 112.5(3) .
N2 C47 C37 111.0(3) .
C36 C37 C38 118.2(4) .
C36 C37 C47 121.2(4) .
C38 C37 C47 120.6(4) .
C37 C36 C35 121.3(4) .

loop_
_geom_bond_atom_site_label_1
_geom_bond_atom_site_label_2
_geom_bond_distance
_geom_bond_site_symmetry_2
N3 C53 1.498(5) .
N3 C48 1.505(5) .
N2 C51 1.494(5) .
N2 C47 1.500(5) .
N1 C54 1.469(5) .
N1 C50 1.473(5) .
N1 C52 1.475(5) .
N7 C26 1.325(5) .
N7 C21 1.465(5) .
N5 C22 1.339(5) .
N5 C19 1.460(5) .
N6 C24 1.316(5) .
N6 C20 1.469(5) .
N4 C49 1.492(5) .
N4 C46 1.498(5) .
O4 C6 1.268(5) .
O10 C28 1.375(5) .
O10 C23 1.425(4) .
O12 C40 1.370(5) .
O12 C27 1.409(5) .
O7 C26 1.244(5) .
O1 C1 1.246(5) .
O3 C6 1.255(5) .
O8 C22 1.229(5) .
O11 C34 1.377(5) .
O11 C25 1.419(5) .
O9 C24 1.231(5) .
O2 C1 1.271(5) .
O5 C7 1.259(6) .
O6 C7 1.254(7) .
C4 C5 1.506(5) .
C4 C3 1.526(5) .
C5 C6 1.507(5) .
C1 C2 1.511(6) .
C2 C3 1.522(6) .
C7 C8 1.510(7) .
C9 C8 1.426(9) .
C9 C9 1.576(14) 3_666
C28 C33 1.382(5) .
C28 C29 1.382(5) .
C14 C13 1.400(5) .
C14 C15 1.409(5) .
C14 C18 1.516(5) .
C22 C23 1.508(5) .
C54 C53 1.515(6) .
C13 C12 1.406(5) .
C13 C19 1.518(5) .
C21 C11 1.518(5) .
C15 C10 1.405(5) .
C15 C20 1.510(5) .
C11 C12 1.402(5) .
C11 C10 1.406(5) .
C33 C32 1.387(5) .
C29 C30 1.384(6) .
C31 C32 1.388(6) .
C31 C30 1.388(6) .
C31 C46 1.505(5) .
C34 C39 1.376(6) .
C34 C35 1.379(6) .
C45 C40 1.387(6) .
C45 C44 1.392(6) .
C10 C16 1.504(5) .
C49 C50 1.516(5) .
C26 C27 1.508(6) .
C12 C17 1.503(5) .
C24 C25 1.505(6) .
C42 C41 1.385(6) .
C42 C43 1.394(6) .
C40 C41 1.390(6) .
C43 C44 1.375(6) .
C43 C48 1.506(6) .
C39 C38 1.375(6) .
C52 C51 1.523(6) .
C38 C37 1.387(6) .
C35 C36 1.387(6) .
C47 C37 1.501(6) .
C37 C36 1.381(6) .
